data_7235056
loop_
_publ_author_name
'Huanhuan Li'
'Lijia Xu'
'Yuting Tang'
'Ye Tao'
'Shen Xu'
'Chao Zheng'
'Guichuan Xing'
'Xinhui Zhou'
'Wei Huang'
'Runfeng Chen'

_publ_section_title
;
 Direct silicon-nitrogen bonded host materials with enhanced sigma-pi
 conjugation for blue phosphorescent organic light-emitting diodes
;
_journal_name_full 'Journal of Materials Chemistry C'
_journal_page_first 10047
_journal_page_last 10052
_journal_paper_doi 10.1039/C6TC03877H
_journal_volume 4
_journal_year 2016
_chemical_compound_source synthesis
_chemical_formula_moiety 'C36 H26 N2 Si'
_chemical_formula_sum 'C36 H26 N2 Si'
_chemical_formula_weight 514.68
_chemical_melting_point 486
_chemical_name_common di(9H-carbazol-9-yl)diphenylsilane
_chemical_name_systematic DCzSi
_chemical_properties_physical Hygroscopic
_space_group_IT_number 14
_space_group_name_Hall '-P 2ybc'
_space_group_name_H-M_alt 'P 1 21/c 1'
_symmetry_cell_setting monoclinic
_symmetry_space_group_name_H-M 'P 1 21/c 1'
_atom_sites_solution_hydrogens geom
_atom_sites_solution_primary direct
_atom_sites_solution_secondary difmap
_cell_angle_alpha 90.00
_cell_angle_beta 111.629(14)
_cell_angle_gamma 90.00
_cell_formula_units_Z 4
_cell_length_a 14.382(4)
_cell_length_b 9.215(2)
_cell_length_c 21.897(5)
_cell_measurement_reflns_used 4734
_cell_measurement_temperature 293(2)
_cell_measurement_theta_max 0.985
_cell_measurement_theta_min 0.983
_cell_volume 2697.7(12)
_computing_structure_refinement 'SHELXL-97 (Sheldrick, 1997)'
_computing_structure_solution 'SHELXS-97 (Sheldrick, 1990)'
_diffrn_ambient_temperature 293(2)
_diffrn_measured_fraction_theta_full 0.998
_diffrn_measured_fraction_theta_max 0.998
_diffrn_measurement_device_type 'Bruker SMART APEX CCD'
_diffrn_radiation_monochromator graphite
_diffrn_radiation_source 'fine-focus sealed tube'
_diffrn_radiation_type MoK\a
_diffrn_radiation_wavelength 0.71073
_diffrn_reflns_av_R_equivalents 0.1655
_diffrn_reflns_av_sigmaI/netI 0.1212
_diffrn_reflns_limit_h_max 16
_diffrn_reflns_limit_h_min -17
_diffrn_reflns_limit_k_max 10
_diffrn_reflns_limit_k_min -10
_diffrn_reflns_limit_l_max 26
_diffrn_reflns_limit_l_min -20
_diffrn_reflns_number 12897
_diffrn_reflns_theta_full 25.00
_diffrn_reflns_theta_max 25.00
_diffrn_reflns_theta_min 2.00
_exptl_absorpt_coefficient_mu 0.116
_exptl_absorpt_correction_T_max 0.9851
_exptl_absorpt_correction_T_min 0.9829
_exptl_crystal_colour white
_exptl_crystal_density_diffrn 1.267
_exptl_crystal_density_method 'not measured'
_exptl_crystal_description block
_exptl_crystal_F_000 1080
_exptl_crystal_preparation Luminescent
_exptl_crystal_recrystallization_method 'Re-crystallisation from solvent'
_exptl_crystal_size_max 0.15
_exptl_crystal_size_mid 0.14
_exptl_crystal_size_min 0.13
_refine_diff_density_max 0.343
_refine_diff_density_min -0.344
_refine_diff_density_rms 0.067
_refine_ls_extinction_coef 0.0092(15)
_refine_ls_extinction_expression Fc^*^=kFc[1+0.001xFc^2^\l^3^/sin(2\q)]^-1/4^
_refine_ls_extinction_method SHELXL
_refine_ls_goodness_of_fit_ref 1.036
_refine_ls_hydrogen_treatment mixed
_refine_ls_matrix_type full
_refine_ls_number_parameters 353
_refine_ls_number_reflns 4734
_refine_ls_number_restraints 0
_refine_ls_restrained_S_all 1.036
_refine_ls_R_factor_all 0.0645
_refine_ls_R_factor_gt 0.0569
_refine_ls_shift/su_max 0.000
_refine_ls_shift/su_mean 0.000
_refine_ls_structure_factor_coef Fsqd
_refine_ls_weighting_details 'calc w=1/[\s^2^(Fo^2^)+(0.0622P)^2^+0.4773P] where P=(Fo^2^+2Fc^2^)/3'
_refine_ls_weighting_scheme calc
_refine_ls_wR_factor_gt 0.1425
_refine_ls_wR_factor_ref 0.1529
_reflns_number_gt 3963
_reflns_number_total 4734
_reflns_threshold_expression >2sigma(I)
_cod_data_source_file J-Mater-Chem-C-2016-4-10047.cif
_cod_data_source_block DCzSi
_cod_original_cell_volume 2697.7(11)
_cod_original_sg_symbol_H-M P21/c
_cod_database_code 7235056
_solvent_exptl_crystal_recrystallization_method Dichloromethane

loop_
_symmetry_equiv_pos_as_xyz
'x, y, z'
'-x, y+1/2, -z+1/2'
'-x, -y, -z'
'x, -y-1/2, z-1/2'

loop_
_atom_site_label
_atom_site_type_symbol
_atom_site_fract_x
_atom_site_fract_y
_atom_site_fract_z
_atom_site_U_iso_or_equiv
_atom_site_adp_type
_atom_site_occupancy
_atom_site_symmetry_multiplicity
_atom_site_calc_flag
_atom_site_refinement_flags
_atom_site_disorder_assembly
_atom_site_disorder_group
C1 C 0.27277(15) 1.1947(2) 0.15007(9) 0.0440(5) Uani 1 1 d . . .
H1 H 0.2370 1.1819 0.1774 0.053 Uiso 1 1 calc R . .
C2 C 0.31331(16) 1.3287(2) 0.14462(10) 0.0512(5) Uani 1 1 d . . .
H2 H 0.3039 1.4070 0.1685 0.061 Uiso 1 1 calc R . .
C3 C 0.36743(18) 1.3486(2) 0.10448(10) 0.0566(6) Uani 1 1 d . . .
H3 H 0.3959 1.4386 0.1032 0.068 Uiso 1 1 calc R . .
C4 C 0.37961(16) 1.2370(2) 0.06653(10) 0.0522(5) Uani 1 1 d . . .
H4 H 0.4145 1.2516 0.0388 0.063 Uiso 1 1 calc R . .
C5 C 0.37468(15) 0.9198(3) -0.01004(9) 0.0535(5) Uani 1 1 d . . .
H5 H 0.4068 0.9856 -0.0279 0.064 Uiso 1 1 calc R . .
C6 C 0.36181(17) 0.7766(3) -0.03102(10) 0.0597(6) Uani 1 1 d . . .
H6 H 0.3846 0.7465 -0.0636 0.072 Uiso 1 1 calc R . .
C7 C 0.31519(18) 0.6778(3) -0.00373(10) 0.0573(6) Uani 1 1 d . . .
H7 H 0.3085 0.5818 -0.0178 0.069 Uiso 1 1 calc R . .
C8 C 0.27864(16) 0.7185(2) 0.04372(9) 0.0492(5) Uani 1 1 d . . .
H8 H 0.2475 0.6515 0.0616 0.059 Uiso 1 1 calc R . .
C9 C 0.28759(13) 1.07981(19) 0.11298(8) 0.0373(4) Uani 1 1 d . . .
C10 C 0.33875(13) 1.1007(2) 0.07021(8) 0.0408(4) Uani 1 1 d . . .
C11 C 0.33883(13) 0.9637(2) 0.03816(8) 0.0421(4) Uani 1 1 d . . .
C12 C 0.28963(14) 0.8636(2) 0.06422(8) 0.0409(4) Uani 1 1 d . . .
C13 C 0.32706(18) 0.9824(2) 0.30634(10) 0.0566(6) Uani 1 1 d . . .
H13 H 0.3613 0.9102 0.2935 0.068 Uiso 1 1 calc R . .
C14 C 0.3723(2) 1.0589(3) 0.36423(11) 0.0728(7) Uani 1 1 d . . .
H14 H 0.4380 1.0370 0.3907 0.087 Uiso 1 1 calc R . .
C15 C 0.3223(3) 1.1677(3) 0.38394(12) 0.0822(9) Uani 1 1 d . . .
H15 H 0.3546 1.2165 0.4233 0.099 Uiso 1 1 calc R . .
C16 C 0.2261(3) 1.2031(3) 0.34604(12) 0.0741(8) Uani 1 1 d . . .
H16 H 0.1926 1.2756 0.3593 0.089 Uiso 1 1 calc R . .
C17 C 0.0028(2) 1.2422(3) 0.22756(14) 0.0739(7) Uani 1 1 d . . .
H17 H 0.0079 1.3124 0.2591 0.089 Uiso 1 1 calc R . .
C18 C -0.0822(2) 1.2320(3) 0.17216(14) 0.0758(8) Uani 1 1 d . . .
H18 H -0.1348 1.2964 0.1659 0.091 Uiso 1 1 calc R . .
C19 C -0.09021(19) 1.1261(3) 0.12551(13) 0.0683(7) Uani 1 1 d . . .
H19 H -0.1489 1.1195 0.0887 0.082 Uiso 1 1 calc R . .
C20 C -0.01327(16) 1.0303(2) 0.13230(11) 0.0556(5) Uani 1 1 d . . .
H20 H -0.0197 0.9601 0.1005 0.067 Uiso 1 1 calc R . .
C21 C 0.22858(16) 1.0174(2) 0.26804(9) 0.0451(5) Uani 1 1 d . . .
C22 C 0.17873(19) 1.1291(2) 0.28712(10) 0.0551(5) Uani 1 1 d . . .
C23 C 0.08170(18) 1.1459(2) 0.23603(10) 0.0542(5) Uani 1 1 d . . .
C24 C 0.07441(16) 1.0409(2) 0.18788(9) 0.0461(5) Uani 1 1 d . . .
C25 C 0.29158(14) 0.7074(2) 0.21280(8) 0.0400(4) Uani 1 1 d . . .
C26 C 0.26552(17) 0.6251(2) 0.25770(9) 0.0526(5) Uani 1 1 d . . .
H26 H 0.2010 0.6315 0.2577 0.063 Uiso 1 1 calc R . .
C27 C 0.3340(2) 0.5342(3) 0.30214(10) 0.0660(7) Uani 1 1 d . . .
H27 H 0.3153 0.4806 0.3317 0.079 Uiso 1 1 calc R . .
C28 C 0.4294(2) 0.5230(3) 0.30272(11) 0.0702(8) Uani 1 1 d . . .
H28 H 0.4752 0.4611 0.3323 0.084 Uiso 1 1 calc R . .
C29 C 0.45722(16) 0.6035(3) 0.25941(11) 0.0648(7) Uani 1 1 d . . .
H29 H 0.5222 0.5969 0.2603 0.078 Uiso 1 1 calc R . .
C30 C 0.38930(15) 0.6939(2) 0.21465(10) 0.0488(5) Uani 1 1 d . . .
H30 H 0.4089 0.7468 0.1853 0.059 Uiso 1 1 calc R . .
C31 C 0.08690(14) 0.7464(2) 0.09802(9) 0.0421(4) Uani 1 1 d . . .
C32 C 0.03699(17) 0.6378(2) 0.11821(11) 0.0560(6) Uani 1 1 d . . .
H32 H 0.0637 0.6032 0.1611 0.067 Uiso 1 1 calc R . .
C33 C -0.0528(2) 0.5807(3) 0.07449(13) 0.0744(7) Uani 1 1 d . . .
H33 H -0.0862 0.5097 0.0887 0.089 Uiso 1 1 calc R . .
C34 C -0.09171(18) 0.6283(3) 0.01120(13) 0.0736(7) Uani 1 1 d . . .
H34 H -0.1519 0.5904 -0.0175 0.088 Uiso 1 1 calc R . .
C35 C -0.04252(17) 0.7320(3) -0.01031(11) 0.0651(7) Uani 1 1 d . . .
H35 H -0.0685 0.7625 -0.0538 0.078 Uiso 1 1 calc R . .
C36 C 0.04558(16) 0.7910(2) 0.03256(9) 0.0512(5) Uani 1 1 d . . .
H36 H 0.0780 0.8618 0.0175 0.061 Uiso 1 1 calc R . .
N1 N 0.25727(12) 0.93203(16) 0.11069(7) 0.0396(4) Uani 1 1 d . . .
N2 N 0.16478(12) 0.95920(17) 0.20631(7) 0.0419(4) Uani 1 1 d . . .
Si1 Si 0.19981(4) 0.83709(5) 0.15704(2) 0.03582(19) Uani 1 1 d . . .

loop_
_atom_site_aniso_label
_atom_site_aniso_U_11
_atom_site_aniso_U_22
_atom_site_aniso_U_33
_atom_site_aniso_U_23
_atom_site_aniso_U_13
_atom_site_aniso_U_12
C1 0.0504(11) 0.0313(10) 0.0471(9) -0.0001(7) 0.0143(8) -0.0032(9)
C2 0.0576(12) 0.0331(10) 0.0563(11) -0.0025(8) 0.0132(9) -0.0042(9)
C3 0.0616(13) 0.0330(11) 0.0674(13) 0.0060(9) 0.0147(10) -0.0127(10)
C4 0.0517(11) 0.0469(12) 0.0556(11) 0.0102(9) 0.0171(9) -0.0109(10)
C5 0.0492(11) 0.0631(14) 0.0531(11) 0.0012(9) 0.0247(9) -0.0026(10)
C6 0.0591(13) 0.0684(15) 0.0586(12) -0.0083(10) 0.0299(10) 0.0066(12)
C7 0.0628(13) 0.0500(13) 0.0613(12) -0.0123(9) 0.0256(10) 0.0054(11)
C8 0.0568(12) 0.0367(11) 0.0596(11) -0.0070(8) 0.0277(9) -0.0012(10)
C9 0.0372(9) 0.0297(9) 0.0409(8) 0.0032(7) 0.0096(7) -0.0020(7)
C10 0.0374(9) 0.0391(10) 0.0419(9) 0.0047(7) 0.0098(7) -0.0028(8)
C11 0.0381(9) 0.0449(11) 0.0419(9) 0.0021(7) 0.0131(7) -0.0023(8)
C12 0.0415(9) 0.0385(10) 0.0438(9) -0.0023(7) 0.0168(7) 0.0004(8)
C13 0.0683(14) 0.0457(12) 0.0528(11) -0.0065(9) 0.0189(10) -0.0020(11)
C14 0.0920(19) 0.0612(15) 0.0561(12) -0.0091(11) 0.0165(12) -0.0084(14)
C15 0.128(3) 0.0639(17) 0.0511(12) -0.0169(11) 0.0288(15) -0.0145(17)
C16 0.117(2) 0.0527(14) 0.0683(14) -0.0147(11) 0.0524(16) -0.0042(16)
C17 0.105(2) 0.0489(14) 0.0967(17) 0.0031(12) 0.0705(17) 0.0179(14)
C18 0.0796(17) 0.0650(17) 0.1044(19) 0.0218(14) 0.0593(16) 0.0337(14)
C19 0.0595(13) 0.0687(16) 0.0871(16) 0.0196(13) 0.0393(12) 0.0238(13)
C20 0.0536(12) 0.0522(13) 0.0670(12) 0.0075(10) 0.0293(10) 0.0136(11)
C21 0.0631(12) 0.0332(10) 0.0460(9) -0.0016(7) 0.0282(9) -0.0044(9)
C22 0.0844(16) 0.0383(11) 0.0589(11) -0.0035(9) 0.0456(11) -0.0048(11)
C23 0.0730(14) 0.0408(11) 0.0679(12) 0.0035(9) 0.0484(11) 0.0068(10)
C24 0.0537(11) 0.0349(10) 0.0611(11) 0.0083(8) 0.0344(9) 0.0075(9)
C25 0.0425(9) 0.0295(9) 0.0459(9) -0.0033(7) 0.0137(7) 0.0000(8)
C26 0.0566(12) 0.0488(12) 0.0535(10) 0.0066(9) 0.0216(9) 0.0034(10)
C27 0.0817(17) 0.0553(14) 0.0520(11) 0.0107(10) 0.0142(11) 0.0035(13)
C28 0.0709(16) 0.0497(14) 0.0634(13) 0.0012(10) -0.0063(12) 0.0112(12)
C29 0.0420(11) 0.0638(15) 0.0736(14) -0.0155(12) 0.0036(10) 0.0061(11)
C30 0.0408(10) 0.0426(11) 0.0592(11) -0.0085(8) 0.0141(8) -0.0040(9)
C31 0.0420(10) 0.0340(10) 0.0506(10) -0.0025(7) 0.0176(8) -0.0006(8)
C32 0.0539(12) 0.0501(13) 0.0625(12) 0.0036(9) 0.0195(10) -0.0113(11)
C33 0.0600(14) 0.0660(16) 0.0938(17) -0.0019(13) 0.0246(13) -0.0232(13)
C34 0.0484(13) 0.0807(18) 0.0784(15) -0.0122(13) 0.0076(11) -0.0166(13)
C35 0.0496(12) 0.0727(17) 0.0607(12) -0.0016(11) 0.0062(10) -0.0022(12)
C36 0.0464(11) 0.0491(12) 0.0548(11) 0.0029(9) 0.0148(9) -0.0003(10)
N1 0.0474(9) 0.0278(8) 0.0483(8) -0.0037(6) 0.0231(7) -0.0020(7)
N2 0.0473(9) 0.0342(8) 0.0483(8) -0.0012(6) 0.0223(7) 0.0021(7)
Si1 0.0382(3) 0.0266(3) 0.0440(3) -0.00062(17) 0.0167(2) 0.00004(19)

loop_
_atom_type_symbol
_atom_type_description
_atom_type_scat_dispersion_real
_atom_type_scat_dispersion_imag
_atom_type_scat_source
C C 0.0033 0.0016 'International Tables Vol C Tables 4.2.6.8 and 6.1.1.4'
Si Si 0.0817 0.0704 'International Tables Vol C Tables 4.2.6.8 and 6.1.1.4'
N N 0.0061 0.0033 'International Tables Vol C Tables 4.2.6.8 and 6.1.1.4'
H H 0.0000 0.0000 'International Tables Vol C Tables 4.2.6.8 and 6.1.1.4'

loop_
_geom_angle_atom_site_label_1
_geom_angle_atom_site_label_2
_geom_angle_atom_site_label_3
_geom_angle
_geom_angle_site_symmetry_1
_geom_angle_site_symmetry_3
C2 C1 C9 117.7(2) . .
C2 C1 H1 121.2 . .
C9 C1 H1 121.2 . .
C3 C2 C1 121.6(2) . .
C3 C2 H2 119.2 . .
C1 C2 H2 119.2 . .
C4 C3 C2 120.79(19) . .
C4 C3 H3 119.6 . .
C2 C3 H3 119.6 . .
C3 C4 C10 119.1(2) . .
C3 C4 H4 120.4 . .
C10 C4 H4 120.4 . .
C6 C5 C11 119.0(2) . .
C6 C5 H5 120.5 . .
C11 C5 H5 120.5 . .
C5 C6 C7 120.5(2) . .
C5 C6 H6 119.8 . .
C7 C6 H6 119.8 . .
C8 C7 C6 121.6(2) . .
C8 C7 H7 119.2 . .
C6 C7 H7 119.2 . .
C7 C8 C12 118.2(2) . .
C7 C8 H8 120.9 . .
C12 C8 H8 120.9 . .
C1 C9 C10 120.95(17) . .
C1 C9 N1 129.35(18) . .
C10 C9 N1 109.70(16) . .
C4 C10 C9 119.76(18) . .
C4 C10 C11 132.84(19) . .
C9 C10 C11 107.39(16) . .
C5 C11 C12 119.96(19) . .
C5 C11 C10 133.45(19) . .
C12 C11 C10 106.59(17) . .
C8 C12 C11 120.68(18) . .
C8 C12 N1 128.92(18) . .
C11 C12 N1 110.40(16) . .
C14 C13 C21 117.7(2) . .
C14 C13 H13 121.2 . .
C21 C13 H13 121.2 . .
C13 C14 C15 121.8(3) . .
C13 C14 H14 119.1 . .
C15 C14 H14 119.1 . .
C16 C15 C14 120.5(2) . .
C16 C15 H15 119.7 . .
C14 C15 H15 119.7 . .
C15 C16 C22 119.0(3) . .
C15 C16 H16 120.5 . .
C22 C16 H16 120.5 . .
C18 C17 C23 119.3(2) . .
C18 C17 H17 120.4 . .
C23 C17 H17 120.4 . .
C17 C18 C19 120.3(2) . .
C17 C18 H18 119.9 . .
C19 C18 H18 119.9 . .
C20 C19 C18 121.7(2) . .
C20 C19 H19 119.1 . .
C18 C19 H19 119.1 . .
C19 C20 C24 118.7(2) . .
C19 C20 H20 120.7 . .
C24 C20 H20 120.7 . .
C13 C21 C22 120.57(18) . .
C13 C21 N2 129.72(19) . .
C22 C21 N2 109.66(18) . .
C16 C22 C21 120.3(2) . .
C16 C22 C23 132.0(2) . .
C21 C22 C23 107.62(18) . .
C17 C23 C24 120.3(2) . .
C17 C23 C22 132.7(2) . .
C24 C23 C22 106.97(19) . .
C20 C24 C23 119.69(19) . .
C20 C24 N2 130.27(18) . .
C23 C24 N2 110.05(18) . .
C30 C25 C26 117.34(18) . .
C30 C25 Si1 122.56(16) . .
C26 C25 Si1 120.00(16) . .
C27 C26 C25 121.2(2) . .
C27 C26 H26 119.4 . .
C25 C26 H26 119.4 . .
C28 C27 C26 120.2(2) . .
C28 C27 H27 119.9 . .
C26 C27 H27 119.9 . .
C27 C28 C29 119.8(2) . .
C27 C28 H28 120.1 . .
C29 C28 H28 120.1 . .
C28 C29 C30 120.4(2) . .
C28 C29 H29 119.8 . .
C30 C29 H29 119.8 . .
C29 C30 C25 121.0(2) . .
C29 C30 H30 119.5 . .
C25 C30 H30 119.5 . .
C32 C31 C36 117.57(18) . .
C32 C31 Si1 121.44(14) . .
C36 C31 Si1 120.88(15) . .
C31 C32 C33 120.5(2) . .
C31 C32 H32 119.8 . .
C33 C32 H32 119.8 . .
C34 C33 C32 120.4(2) . .
C34 C33 H33 119.8 . .
C32 C33 H33 119.8 . .
C33 C34 C35 120.2(2) . .
C33 C34 H34 119.9 . .
C35 C34 H34 119.9 . .
C34 C35 C36 120.1(2) . .
C34 C35 H35 120.0 . .
C36 C35 H35 120.0 . .
C35 C36 C31 121.2(2) . .
C35 C36 H36 119.4 . .
C31 C36 H36 119.4 . .
C12 N1 C9 105.89(15) . .
C12 N1 Si1 122.87(13) . .
C9 N1 Si1 131.09(12) . .
C24 N2 C21 105.68(16) . .
C24 N2 Si1 127.04(13) . .
C21 N2 Si1 126.29(14) . .
N2 Si1 N1 109.74(8) . .
N2 Si1 C31 109.89(9) . .
N1 Si1 C31 107.34(8) . .
N2 Si1 C25 107.63(8) . .
N1 Si1 C25 109.08(9) . .
C31 Si1 C25 113.15(8) . .

loop_
_geom_bond_atom_site_label_1
_geom_bond_atom_site_label_2
_geom_bond_distance
_geom_bond_site_symmetry_2
C1 C2 1.389(3) .
C1 C9 1.398(3) .
C1 H1 0.9300 .
C2 C3 1.384(3) .
C2 H2 0.9300 .
C3 C4 1.374(3) .
C3 H3 0.9300 .
C4 C10 1.401(3) .
C4 H4 0.9300 .
C5 C6 1.386(3) .
C5 C11 1.394(3) .
C5 H5 0.9300 .
C6 C7 1.390(3) .
C6 H6 0.9300 .
C7 C8 1.378(3) .
C7 H7 0.9300 .
C8 C12 1.401(3) .
C8 H8 0.9300 .
C9 C10 1.401(3) .
C9 N1 1.425(2) .
C10 C11 1.445(3) .
C11 C12 1.405(3) .
C12 N1 1.414(2) .
C13 C14 1.385(3) .
C13 C21 1.392(3) .
C13 H13 0.9300 .
C14 C15 1.392(4) .
C14 H14 0.9300 .
C15 C16 1.364(4) .
C15 H15 0.9300 .
C16 C22 1.395(3) .
C16 H16 0.9300 .
C17 C18 1.372(4) .
C17 C23 1.398(3) .
C17 H17 0.9300 .
C18 C19 1.386(4) .
C18 H18 0.9300 .
C19 C20 1.380(3) .
C19 H19 0.9300 .
C20 C24 1.396(3) .
C20 H20 0.9300 .
C21 C22 1.403(3) .
C21 N2 1.429(2) .
C22 C23 1.439(3) .
C23 C24 1.406(3) .
C24 N2 1.425(3) .
C25 C30 1.396(3) .
C25 C26 1.398(3) .
C25 Si1 1.8637(18) .
C26 C27 1.382(3) .
C26 H26 0.9300 .
C27 C28 1.372(4) .
C27 H27 0.9300 .
C28 C29 1.374(4) .
C28 H28 0.9300 .
C29 C30 1.380(3) .
C29 H29 0.9300 .
C30 H30 0.9300 .
C31 C32 1.395(3) .
C31 C36 1.396(3) .
C31 Si1 1.8599(18) .
C32 C33 1.396(3) .
C32 H32 0.9300 .
C33 C34 1.362(4) .
C33 H33 0.9300 .
C34 C35 1.371(4) .
C34 H34 0.9300 .
C35 C36 1.381(3) .
C35 H35 0.9300 .
C36 H36 0.9300 .
N1 Si1 1.7599(16) .
N2 Si1 1.7561(16) .
